data_3000210
loop_
_publ_author_name
'Auer, Henry'
'Nedumkandathil, Reji'
'H\"aussermann, Ulrich'
'Kohlmann, Holger'

_publ_section_title
;
 The Hydrogenation of the Zintl Phase NdGa Studied by in situ Neutron
 Diffraction
;
_journal_issue 3
_journal_name_full 'Zeitschrift f\"ur anorganische und allgemeine Chemie'
_journal_page_first 175
_journal_paper_doi 10.1002/zaac.201800459
_journal_volume 645
_journal_year 2019
_chemical_formula_sum 'D1.67 Ga Nd'
_chemical_formula_weight 217.31
_space_group_IT_number 63
_symmetry_cell_setting orthorhombic
_symmetry_space_group_name_Hall '-C 2c 2'
_symmetry_space_group_name_H-M 'C m c m'
_cell_angle_alpha 90
_cell_angle_beta 90
_cell_angle_gamma 90
_cell_formula_units_Z 12
_cell_length_a 12.3600(7)
_cell_length_b 12.2925(13)
_cell_length_c 4.1724(3)
_cell_measurement_pressure 9800
_cell_measurement_temperature 480(2)
_cell_volume 633.93(9)
_computing_structure_refinement TOPAS
_diffrn_ambient_environment 'deuterium (D2) gas'
_diffrn_ambient_pressure 9800
_diffrn_ambient_temperature 480(2)
_diffrn_measurement_device_type
;
   ?
;
_diffrn_radiation_monochromator 'Ge 115'
_diffrn_radiation_type neutron
_diffrn_radiation_wavelength 1.86718
_diffrn_source 'nuclear reactor'
_exptl_crystal_density_diffrn 6.831
_pd_char_colour grey
_pd_instr_location 'D20 diffractometer, ILL, Grenoble, France'
_pd_meas_2theta_range_inc 0.05
_pd_meas_2theta_range_max 140
_pd_meas_2theta_range_min 10
_pd_meas_number_of_points 2595
_pd_proc_2theta_range_inc 0.05
_pd_proc_2theta_range_max 140
_pd_proc_2theta_range_min 10
_pd_proc_ls_prof_R_factor 4.307
_pd_proc_ls_prof_wR_expected 1.037
_pd_proc_ls_prof_wR_factor 5.549
_pd_proc_wavelength 1.86718
_pd_spec_mounting 'sapphire single crystal cell under deuterium pressure'
_pd_spec_shape cylinder
_pd_spec_size_axial 10
_pd_spec_size_equat 6
_refine_ls_goodness_of_fit_all 5.34
_refine_ls_number_parameters 31
_refine_ls_number_reflns 77
_refine_ls_R_I_factor 6.36
_refine_ls_shift/su_max 0.05
_cod_data_source_file w32.cif
_cod_data_source_block NdGaDx
_cod_depositor_comments 'Releasing structure 3000210 into public domain as published material.'
_cod_original_cell_volume 633.93(8)
_cod_original_formula_sum 'D1.67 Ga1 Nd1'
_cod_database_code 3000210

loop_
_symmetry_equiv_pos_as_xyz
'x, y, z '
'-x, -y, z+1/2 '
'-x, y, -z+1/2 '
'-x, y, z '
'x, -y, -z '
'x, -y, z+1/2 '
'x, y, -z+1/2 '
'-x, -y, -z '
'x+1/2, y+1/2, z '
'-x+1/2, -y+1/2, z+1/2 '
'-x+1/2, y+1/2, -z+1/2 '
'-x+1/2, y+1/2, z '
'x+1/2, -y+1/2, -z '
'x+1/2, -y+1/2, z+1/2 '
'x+1/2, y+1/2, -z+1/2 '
'-x+1/2, -y+1/2, -z '

loop_
_atom_site_label
_atom_site_type_symbol
_atom_site_symmetry_multiplicity
_atom_site_fract_x
_atom_site_fract_y
_atom_site_fract_z
_atom_site_occupancy
_atom_site_B_iso_or_equiv
Ga1 Ga 4 0 0.0627(12) 0.25 1 0.9
Ga2 Ga 8 0.3478(6) 0.0587(9) 0.25 1 0.9
Nd1 Nd 4 0 0.3283(9) 0.25 1 0.5
Nd2 Nd 8 0.3311(10) 0.3541(6) 0.25 1 0.5
D1 D 4 0 0.7366(12) 0.25 1 1.64(14)
D2 D 8 0.1715(11) 0.2525(9) 0.25 1 1.64(14)
D3 D 8 0.1822(9) 0.0534(9) 0.25 1 2.77(19)

loop_
_atom_type_symbol
_atom_type_scat_length_neutron
_atom_type_scat_source
Nd 7.69 V.F._Sears_Neutron_News_3_26_(1992)
Ga 7.288 V.F._Sears_Neutron_News_3_26_(1992)
D 6.671 V.F._Sears_Neutron_News_3_26_(1992)

loop_
_geom_angle_atom_site_label_1
_geom_angle_atom_site_label_2
_geom_angle_atom_site_label_3
_geom_angle
_geom_angle_site_symmetry_1
_geom_angle_site_symmetry_2
_geom_angle_site_symmetry_3
D3 Ga1 D3 174.2(9) 1_555 1_555 3_555
Ga1 Ga1 D3 88.3(3) 2_555 1_555 1_555
Ga1 Ga1 D3 88.3(3) 2_555 1_555 3_555
Ga1 Ga1 Ga1 107.1(10) 2_554 1_555 2_555
Ga1 Ga1 D3 88.3(3) 2_554 1_555 1_555
Ga1 Ga1 D3 88.3(3) 2_554 1_555 3_555
Nd2 Ga1 Ga1 69.97(18) 10_554 1_555 2_554
Nd2 Ga1 Ga1 137.0(3) 10_554 1_555 2_555
Nd2 Ga1 D3 49.4(2) 10_554 1_555 1_555
Nd2 Ga1 D3 133.2(3) 10_554 1_555 3_555
Nd2 Ga1 Nd2 141.8(6) 13_456 1_555 10_554
Nd2 Ga1 Ga1 137.0(3) 13_456 1_555 2_554
Nd2 Ga1 Ga1 69.97(18) 13_456 1_555 2_555
Nd2 Ga1 D3 133.2(3) 13_456 1_555 1_555
Nd2 Ga1 D3 49.4(2) 13_456 1_555 3_555
Nd2 Ga1 Nd2 83.8(3) 13_455 1_555 13_456
Nd2 Ga1 Nd2 83.9(4) 13_455 1_555 10_554
Nd2 Ga1 Ga1 69.97(18) 13_455 1_555 2_554
Nd2 Ga1 Ga1 137.0(3) 13_455 1_555 2_555
Nd2 Ga1 D3 133.2(3) 13_455 1_555 1_555
Nd2 Ga1 D3 49.4(2) 13_455 1_555 3_555
Nd2 Ga1 Nd2 141.8(6) 10_555 1_555 13_455
Nd2 Ga1 Nd2 83.9(4) 10_555 1_555 13_456
Nd2 Ga1 Nd2 83.8(3) 10_555 1_555 10_554
Nd2 Ga1 Ga1 137.0(3) 10_555 1_555 2_554
Nd2 Ga1 Ga1 69.97(18) 10_555 1_555 2_555
Nd2 Ga1 D3 49.4(2) 10_555 1_555 1_555
Nd2 Ga1 D3 133.2(3) 10_555 1_555 3_555
D2 Ga1 Nd2 101.9(4) 3_555 1_555 10_555
D2 Ga1 Nd2 46.22(18) 3_555 1_555 13_455
D2 Ga1 Nd2 46.22(18) 3_555 1_555 13_456
D2 Ga1 Nd2 101.9(4) 3_555 1_555 10_554
D2 Ga1 Ga1 116.1(2) 3_555 1_555 2_554
D2 Ga1 Ga1 116.1(2) 3_555 1_555 2_555
D2 Ga1 D3 135.2(7) 3_555 1_555 1_555
D2 Ga1 D3 50.6(4) 3_555 1_555 3_555
D2 Ga1 D2 84.5(6) 1_555 1_555 3_555
D2 Ga1 Nd2 46.22(18) 1_555 1_555 10_555
D2 Ga1 Nd2 101.9(4) 1_555 1_555 13_455
D2 Ga1 Nd2 101.9(4) 1_555 1_555 13_456
D2 Ga1 Nd2 46.22(18) 1_555 1_555 10_554
D2 Ga1 Ga1 116.1(2) 1_555 1_555 2_554
D2 Ga1 Ga1 116.1(2) 1_555 1_555 2_555
D2 Ga1 D3 50.6(4) 1_555 1_555 1_555
D2 Ga1 D3 135.2(7) 1_555 1_555 3_555
Ga2 Ga2 D3 89.0(3) 5_556 1_555 1_555
Ga2 Ga2 Ga2 110.7(8) 5_555 1_555 5_556
Ga2 Ga2 D3 89.0(3) 5_555 1_555 1_555
D1 Ga2 Ga2 115.5(2) 9_545 1_555 5_555
D1 Ga2 Ga2 115.5(2) 9_545 1_555 5_556
D1 Ga2 D3 132.5(6) 9_545 1_555 1_555
D2 Ga2 D1 59.2(3) 10_554 1_555 9_545
D2 Ga2 Ga2 82.7(3) 10_554 1_555 5_555
D2 Ga2 Ga2 165.9(5) 10_554 1_555 5_556
D2 Ga2 D3 87.0(4) 10_554 1_555 1_555
D2 Ga2 D2 83.6(4) 10_555 1_555 10_554
D2 Ga2 D1 59.2(3) 10_555 1_555 9_545
D2 Ga2 Ga2 165.9(5) 10_555 1_555 5_555
D2 Ga2 Ga2 82.7(3) 10_555 1_555 5_556
D2 Ga2 D3 87.0(4) 10_555 1_555 1_555
Nd1 Ga2 D2 99.3(4) 10_554 1_555 10_555
Nd1 Ga2 D2 43.4(3) 10_554 1_555 10_554
Nd1 Ga2 D1 43.32(18) 10_554 1_555 9_545
Nd1 Ga2 Ga2 72.8(2) 10_554 1_555 5_555
Nd1 Ga2 Ga2 143.10(17) 10_554 1_555 5_556
Nd1 Ga2 D3 127.9(3) 10_554 1_555 1_555
Nd1 Ga2 Nd1 83.5(3) 10_555 1_555 10_554
Nd1 Ga2 D2 43.4(3) 10_555 1_555 10_555
Nd1 Ga2 D2 99.3(4) 10_555 1_555 10_554
Nd1 Ga2 D1 43.32(18) 10_555 1_555 9_545
Nd1 Ga2 Ga2 143.10(17) 10_555 1_555 5_555
Nd1 Ga2 Ga2 72.8(2) 10_555 1_555 5_556
Nd1 Ga2 D3 127.9(3) 10_555 1_555 1_555
D1 Nd1 D1 138.2(9) 2_564 1_555 2_565
D2 Nd1 D1 81.7(2) 1_555 1_555 2_564
D2 Nd1 D1 81.7(2) 1_555 1_555 2_565
D2 Nd1 D2 132.5(8) 3_555 1_555 1_555
D2 Nd1 D1 81.7(2) 3_555 1_555 2_564
D2 Nd1 D1 81.7(2) 3_555 1_555 2_565
Ga2 Nd1 D2 136.71(12) 10_554 1_555 3_555
Ga2 Nd1 D2 68.2(3) 10_554 1_555 1_555
Ga2 Nd1 D1 62.4(3) 10_554 1_555 2_564
Ga2 Nd1 D1 141.27(14) 10_554 1_555 2_565
Ga2 Nd1 Ga2 127.4(5) 13_456 1_555 10_554
Ga2 Nd1 D2 68.2(3) 13_456 1_555 3_555
Ga2 Nd1 D2 136.71(12) 13_456 1_555 1_555
Ga2 Nd1 D1 141.27(14) 13_456 1_555 2_564
Ga2 Nd1 D1 62.4(3) 13_456 1_555 2_565
Ga2 Nd1 Ga2 83.5(3) 13_455 1_555 13_456
Ga2 Nd1 Ga2 73.8(3) 13_455 1_555 10_554
Ga2 Nd1 D2 68.2(3) 13_455 1_555 3_555
Ga2 Nd1 D2 136.71(12) 13_455 1_555 1_555
Ga2 Nd1 D1 62.4(3) 13_455 1_555 2_564
Ga2 Nd1 D1 141.27(14) 13_455 1_555 2_565
Ga2 Nd1 Ga2 127.4(5) 10_555 1_555 13_455
Ga2 Nd1 Ga2 73.8(3) 10_555 1_555 13_456
Ga2 Nd1 Ga2 83.5(3) 10_555 1_555 10_554
Ga2 Nd1 D2 136.71(12) 10_555 1_555 3_555
Ga2 Nd1 D2 68.2(3) 10_555 1_555 1_555
Ga2 Nd1 D1 141.27(14) 10_555 1_555 2_564
Ga2 Nd1 D1 62.4(3) 10_555 1_555 2_565
D3 Nd2 D2 101.4(4) 10_554 1_555 1_555
D3 Nd2 D3 122.3(6) 10_555 1_555 10_554
D3 Nd2 D2 101.4(4) 10_555 1_555 1_555
D3 Nd2 D3 61.2(3) 11_555 1_555 10_555
D3 Nd2 D3 61.2(3) 11_555 1_555 10_554
D3 Nd2 D2 118.5(6) 11_555 1_555 1_555
D2 Nd2 D3 122.0(3) 10_555 1_555 11_555
D2 Nd2 D3 60.8(3) 10_555 1_555 10_555
D2 Nd2 D3 174.1(7) 10_555 1_555 10_554
D2 Nd2 D2 72.8(4) 10_555 1_555 1_555
D2 Nd2 D2 115.7(5) 10_554 1_555 10_555
D2 Nd2 D3 122.0(3) 10_554 1_555 11_555
D2 Nd2 D3 174.1(7) 10_554 1_555 10_555
D2 Nd2 D3 60.8(3) 10_554 1_555 10_554
D2 Nd2 D2 72.8(4) 10_554 1_555 1_555
D1 Nd2 D2 73.0(4) 9_545 1_555 10_554
D1 Nd2 D2 73.0(4) 9_545 1_555 10_555
D1 Nd2 D3 128.5(6) 9_545 1_555 11_555
D1 Nd2 D3 109.2(4) 9_545 1_555 10_555
D1 Nd2 D3 109.2(4) 9_545 1_555 10_554
D1 Nd2 D2 113.0(5) 9_545 1_555 1_555
Ga1 Nd2 D1 68.7(4) 10_554 1_555 9_545
Ga1 Nd2 D2 67.5(4) 10_554 1_555 10_554
Ga1 Nd2 D2 138.5(5) 10_554 1_555 10_555
Ga1 Nd2 D3 73.6(4) 10_554 1_555 11_555
Ga1 Nd2 D3 118.3(5) 10_554 1_555 10_555
Ga1 Nd2 D3 45.9(3) 10_554 1_555 10_554
Ga1 Nd2 D2 137.72(18) 10_554 1_555 1_555
Ga1 Nd2 Ga1 83.8(3) 10_555 1_555 10_554
Ga1 Nd2 D1 68.7(4) 10_555 1_555 9_545
Ga1 Nd2 D2 138.5(5) 10_555 1_555 10_554
Ga1 Nd2 D2 67.5(4) 10_555 1_555 10_555
Ga1 Nd2 D3 73.6(4) 10_555 1_555 11_555
Ga1 Nd2 D3 45.9(3) 10_555 1_555 10_555
Ga1 Nd2 D3 118.3(5) 10_555 1_555 10_554
Ga1 Nd2 D2 137.72(18) 10_555 1_555 1_555
Nd1 D1 Nd1 138.2(9) 2_564 1_555 2_565
Nd2 D1 Nd1 101.72(18) 9_455 1_555 2_564
Nd2 D1 Nd1 101.72(18) 9_455 1_555 2_565
Nd2 D1 Nd2 110.6(7) 11_555 1_555 9_455
Nd2 D1 Nd1 101.72(18) 11_555 1_555 2_564
Nd2 D1 Nd1 101.72(18) 11_555 1_555 2_565
Ga2 D1 Nd2 84.0(3) 11_555 1_555 11_555
Ga2 D1 Nd2 165.4(5) 11_555 1_555 9_455
Ga2 D1 Nd1 74.3(4) 11_555 1_555 2_564
Ga2 D1 Nd1 74.3(4) 11_555 1_555 2_565
Ga2 D1 Ga2 81.4(5) 9_455 1_555 11_555
Ga2 D1 Nd2 165.4(5) 9_455 1_555 11_555
Ga2 D1 Nd2 84.0(3) 9_455 1_555 9_455
Ga2 D1 Nd1 74.3(4) 9_455 1_555 2_564
Ga2 D1 Nd1 74.3(4) 9_455 1_555 2_565
D2 D1 Ga2 119.9(4) 5_565 1_555 9_455
D2 D1 Ga2 64.5(3) 5_565 1_555 11_555
D2 D1 Nd2 52.3(2) 5_565 1_555 11_555
D2 D1 Nd2 124.0(4) 5_565 1_555 9_455
D2 D1 Nd1 50.3(2) 5_565 1_555 2_564
D2 D1 Nd1 132.1(3) 5_565 1_555 2_565
D2 D1 D2 174.8(7) 2_565 1_555 5_565
D2 D1 Ga2 64.5(3) 2_565 1_555 9_455
D2 D1 Ga2 119.9(4) 2_565 1_555 11_555
D2 D1 Nd2 124.0(4) 2_565 1_555 11_555
D2 D1 Nd2 52.3(2) 2_565 1_555 9_455
D2 D1 Nd1 132.1(3) 2_565 1_555 2_564
D2 D1 Nd1 50.3(2) 2_565 1_555 2_565
D2 D1 D2 90.8(4) 5_566 1_555 2_565
D2 D1 D2 89.0(4) 5_566 1_555 5_565
D2 D1 Ga2 119.9(4) 5_566 1_555 9_455
D2 D1 Ga2 64.5(3) 5_566 1_555 11_555
D2 D1 Nd2 52.3(2) 5_566 1_555 11_555
D2 D1 Nd2 124.0(4) 5_566 1_555 9_455
D2 D1 Nd1 132.1(3) 5_566 1_555 2_564
D2 D1 Nd1 50.3(2) 5_566 1_555 2_565
D2 D1 D2 174.8(7) 2_564 1_555 5_566
D2 D1 D2 89.0(4) 2_564 1_555 2_565
D2 D1 D2 90.8(4) 2_564 1_555 5_565
D2 D1 Ga2 64.5(3) 2_564 1_555 9_455
D2 D1 Ga2 119.9(4) 2_564 1_555 11_555
D2 D1 Nd2 124.0(4) 2_564 1_555 11_555
D2 D1 Nd2 52.3(2) 2_564 1_555 9_455
D2 D1 Nd1 50.3(2) 2_564 1_555 2_564
D2 D1 Nd1 132.1(3) 2_564 1_555 2_565
Nd2 D2 Nd1 123.9(6) 1_555 1_555 1_555
D3 D2 Nd2 119.3(6) 1_555 1_555 1_555
D3 D2 Nd1 116.8(6) 1_555 1_555 1_555
Nd2 D2 D3 58.0(3) 10_555 1_555 1_555
Nd2 D2 Nd2 107.2(4) 10_555 1_555 1_555
Nd2 D2 Nd1 101.6(5) 10_555 1_555 1_555
Nd2 D2 Nd2 115.7(5) 10_554 1_555 10_555
Nd2 D2 D3 58.0(3) 10_554 1_555 1_555
Nd2 D2 Nd2 107.2(4) 10_554 1_555 1_555
Nd2 D2 Nd1 101.6(5) 10_554 1_555 1_555
D2 D2 Nd2 51.5(3) 10_554 1_555 10_554
D2 D2 Nd2 128.1(7) 10_554 1_555 10_555
D2 D2 D3 86.7(5) 10_554 1_555 1_555
D2 D2 Nd2 55.7(4) 10_554 1_555 1_555
D2 D2 Nd1 129.2(4) 10_554 1_555 1_555
D2 D2 D2 94.1(8) 10_555 1_555 10_554
D2 D2 Nd2 128.1(7) 10_555 1_555 10_554
D2 D2 Nd2 51.5(3) 10_555 1_555 10_555
D2 D2 D3 86.7(5) 10_555 1_555 1_555
D2 D2 Nd2 55.7(4) 10_555 1_555 1_555
D2 D2 Nd1 129.2(4) 10_555 1_555 1_555
D1 D2 D2 88.4(2) 2_565 1_555 10_555
D1 D2 D2 177.1(6) 2_565 1_555 10_554
D1 D2 Nd2 127.4(6) 2_565 1_555 10_554
D1 D2 Nd2 54.6(3) 2_565 1_555 10_555
D1 D2 D3 94.8(5) 2_565 1_555 1_555
D1 D2 Nd2 125.3(3) 2_565 1_555 1_555
D1 D2 Nd1 47.9(3) 2_565 1_555 1_555
D1 D2 D1 89.0(4) 2_564 1_555 2_565
D1 D2 D2 177.1(6) 2_564 1_555 10_555
D1 D2 D2 88.4(2) 2_564 1_555 10_554
D1 D2 Nd2 54.6(3) 2_564 1_555 10_554
D1 D2 Nd2 127.4(6) 2_564 1_555 10_555
D1 D2 D3 94.8(5) 2_564 1_555 1_555
D1 D2 Nd2 125.3(3) 2_564 1_555 1_555
D1 D2 Nd1 47.9(3) 2_564 1_555 1_555
Ga2 D2 D1 56.3(3) 10_554 1_555 2_564
Ga2 D2 D1 112.3(5) 10_554 1_555 2_565
Ga2 D2 D2 123.8(6) 10_554 1_555 10_555
Ga2 D2 D2 65.2(3) 10_554 1_555 10_554
Ga2 D2 Nd2 80.1(2) 10_554 1_555 10_554
Ga2 D2 Nd2 163.3(5) 10_554 1_555 10_555
Ga2 D2 D3 138.1(2) 10_554 1_555 1_555
Ga2 D2 Nd2 70.6(3) 10_554 1_555 1_555
Ga2 D2 Nd1 68.4(3) 10_554 1_555 1_555
Ga2 D2 Ga2 83.6(4) 10_555 1_555 10_554
Ga2 D2 D1 112.3(5) 10_555 1_555 2_564
Ga2 D2 D1 56.3(3) 10_555 1_555 2_565
Ga2 D2 D2 65.2(3) 10_555 1_555 10_555
Ga2 D2 D2 123.8(6) 10_555 1_555 10_554
Ga2 D2 Nd2 163.3(5) 10_555 1_555 10_554
Ga2 D2 Nd2 80.1(2) 10_555 1_555 10_555
Ga2 D2 D3 138.1(2) 10_555 1_555 1_555
Ga2 D2 Nd2 70.6(3) 10_555 1_555 1_555
Ga2 D2 Nd1 68.4(3) 10_555 1_555 1_555
Ga1 D2 Ga2 119.8(4) 1_555 1_555 10_555
Ga1 D2 Ga2 119.8(4) 1_555 1_555 10_554
Ga1 D2 D1 63.5(4) 1_555 1_555 2_564
Ga1 D2 D1 63.5(4) 1_555 1_555 2_565
Ga1 D2 D2 116.2(5) 1_555 1_555 10_555
Ga1 D2 D2 116.2(5) 1_555 1_555 10_554
Ga1 D2 Nd2 66.3(3) 1_555 1_555 10_554
Ga1 D2 Nd2 66.3(3) 1_555 1_555 10_555
Ga1 D2 D3 45.3(4) 1_555 1_555 1_555
Ga1 D2 Nd2 164.6(6) 1_555 1_555 1_555
Ga1 D2 Nd1 71.5(4) 1_555 1_555 1_555
Ga1 D3 Ga2 175.3(7) 1_555 1_555 1_555
Nd2 D3 Ga1 84.7(4) 10_554 1_555 1_555
Nd2 D3 Ga2 93.1(4) 10_554 1_555 1_555
Nd2 D3 Nd2 122.3(6) 10_555 1_555 10_554
Nd2 D3 Ga1 84.7(4) 10_555 1_555 1_555
Nd2 D3 Ga2 93.1(4) 10_555 1_555 1_555
D2 D3 Nd2 61.3(3) 1_555 1_555 10_555
D2 D3 Nd2 61.3(3) 1_555 1_555 10_554
D2 D3 Ga1 84.0(6) 1_555 1_555 1_555
D2 D3 Ga2 91.3(6) 1_555 1_555 1_555
Nd2 D3 D2 173.1(6) 11_545 1_555 1_555
Nd2 D3 Nd2 118.2(3) 11_545 1_555 10_555
Nd2 D3 Nd2 118.2(3) 11_545 1_555 10_554
Nd2 D3 Ga1 89.1(6) 11_545 1_555 1_555
Nd2 D3 Ga2 95.7(6) 11_545 1_555 1_555
D3 D3 Nd2 57.9(4) 5_556 1_555 11_545
D3 D3 D2 122.1(4) 5_556 1_555 1_555
D3 D3 Nd2 60.9(2) 5_556 1_555 10_555
D3 D3 Nd2 174.7(7) 5_556 1_555 10_554
D3 D3 Ga1 91.5(2) 5_556 1_555 1_555
D3 D3 Ga2 91.0(2) 5_556 1_555 1_555
D3 D3 D3 115.6(9) 5_555 1_555 5_556
D3 D3 Nd2 57.9(4) 5_555 1_555 11_545
D3 D3 D2 122.1(4) 5_555 1_555 1_555
D3 D3 Nd2 174.7(7) 5_555 1_555 10_555
D3 D3 Nd2 60.9(2) 5_555 1_555 10_554
D3 D3 Ga1 91.5(2) 5_555 1_555 1_555
D3 D3 Ga2 91.0(2) 5_555 1_555 1_555

loop_
_geom_bond_atom_site_label_1
_geom_bond_atom_site_label_2
_geom_bond_distance
_geom_bond_site_symmetry_1
_geom_bond_site_symmetry_2
Ga1 D3 2.255(11) 1_555 3_555
Ga1 D3 2.255(11) 1_555 1_555
Ga1 Ga1 2.594(18) 1_555 2_555
Ga1 Ga1 2.594(18) 1_555 2_554
Ga1 Nd2 3.124(9) 1_555 10_554
Ga1 Nd2 3.124(9) 1_555 13_456
Ga1 Nd2 3.124(9) 1_555 13_455
Ga1 Nd2 3.124(9) 1_555 10_555
Ga1 D2 3.153(16) 1_555 3_555
Ga1 D2 3.153(16) 1_555 1_555
Ga2 D3 2.048(13) 1_555 1_555
Ga2 Ga2 2.536(13) 1_555 5_556
Ga2 Ga2 2.536(13) 1_555 5_555
Ga2 D1 2.885(15) 1_555 9_545
Ga2 D2 3.130(11) 1_555 10_554
Ga2 D2 3.130(11) 1_555 10_555
Ga2 Nd1 3.134(8) 1_555 10_554
Ga2 Nd1 3.134(8) 1_555 10_555
Nd1 D1 2.233(7) 1_555 2_565
Nd1 D1 2.233(7) 1_555 2_564
Nd1 D2 2.316(14) 1_555 1_555
Nd1 D2 2.316(14) 1_555 3_555
Nd1 Ga2 3.134(8) 1_555 10_554
Nd1 Ga2 3.134(8) 1_555 13_456
Nd1 Ga2 3.134(8) 1_555 13_455
Nd1 Ga2 3.134(8) 1_555 10_555
Nd2 D2 2.334(17) 1_555 1_555
Nd2 D3 2.382(6) 1_555 10_554
Nd2 D3 2.382(6) 1_555 10_555
Nd2 D3 2.456(13) 1_555 11_555
Nd2 D2 2.464(7) 1_555 10_555
Nd2 D2 2.464(7) 1_555 10_554
Nd2 D1 2.538(13) 1_555 9_545
Nd2 Ga1 3.124(9) 1_555 10_554
Nd2 Ga1 3.124(9) 1_555 10_555
D1 Nd1 2.233(7) 1_555 2_565
D1 Nd1 2.233(7) 1_555 2_564
D1 Nd2 2.538(13) 1_555 9_455
D1 Nd2 2.538(13) 1_555 11_555
D1 Ga2 2.885(15) 1_555 11_555
D1 Ga2 2.885(15) 1_555 9_455
D1 D2 2.977(10) 1_555 5_565
D1 D2 2.977(10) 1_555 2_565
D1 D2 2.977(10) 1_555 5_566
D1 D2 2.977(10) 1_555 2_564
D2 Nd1 2.316(14) 1_555 1_555
D2 Nd2 2.334(17) 1_555 1_555
D2 D3 2.451(16) 1_555 1_555
D2 Nd2 2.464(7) 1_555 10_555
D2 Nd2 2.464(7) 1_555 10_554
D2 D2 2.849(18) 1_555 10_554
D2 D2 2.849(18) 1_555 10_555
D2 D1 2.977(10) 1_555 2_565
D2 D1 2.977(10) 1_555 2_564
D2 Ga2 3.130(11) 1_555 10_554
D2 Ga2 3.130(11) 1_555 10_555
D2 Ga1 3.153(16) 1_555 1_555
D3 Ga2 2.048(13) 1_555 1_555
D3 Ga1 2.255(11) 1_555 1_555
D3 Nd2 2.382(6) 1_555 10_554
D3 Nd2 2.382(6) 1_555 10_555
D3 D2 2.451(16) 1_555 1_555
D3 Nd2 2.456(13) 1_555 11_545
D3 D3 2.465(13) 1_555 5_556
D3 D3 2.465(13) 1_555 5_555
